data_1555296
loop_
_publ_author_name
'Xu, Changming'
'Zhang, Long'
'Luo, Sanzhong'

_publ_section_title
;
 Catalytic Asymmetric Oxidative \a-C-H N,O-Ketalization of Ketones by
 Chiral Primary Amine.
;
_journal_issue 17
_journal_name_full 'Organic letters'
_journal_page_first 4392
_journal_page_last 4395
_journal_paper_doi 10.1021/acs.orglett.5b02322
_journal_volume 17
_journal_year 2015
_chemical_formula_moiety 'C21 H22 N2 O6 S'
_chemical_formula_sum 'C21 H22 N2 O6 S'
_chemical_formula_weight 430.46
_space_group_crystal_system triclinic
_space_group_IT_number 2
_space_group_name_Hall '-P 1'
_space_group_name_H-M_alt 'P -1'
_atom_sites_solution_hydrogens mixed
_audit_creation_date 2014-11-15
_audit_creation_method
;
Olex2 1.2
(compiled 2013.12.10 svn.r2850 for OlexSys, GUI svn.r4736)
;
_cell_angle_alpha 65.028(8)
_cell_angle_beta 72.368(11)
_cell_angle_gamma 76.052(11)
_cell_formula_units_Z 2
_cell_length_a 10.449(2)
_cell_length_b 10.564(2)
_cell_length_c 10.913(2)
_cell_measurement_reflns_used 3418
_cell_measurement_temperature 173.1500
_cell_measurement_theta_max 27.4827
_cell_measurement_theta_min 2.5950
_cell_volume 1031.7(3)
_computing_cell_refinement 'CrystalClear (Rigaku Inc., 2007)'
_computing_data_collection 'CrystalClear (Rigaku Inc., 2007)'
_computing_data_reduction 'CrystalClear (Rigaku Inc., 2007)'
_computing_molecular_graphics 'Olex2 (Dolomanov et al., 2009)'
_computing_publication_material 'Olex2 (Dolomanov et al., 2009)'
_computing_structure_refinement 'SHELXL (Sheldrick, 2013)'
_computing_structure_solution
;
'SHELXS (Sheldrick, 2013)'
;
_diffrn_ambient_temperature 173.1500
_diffrn_detector_area_resol_mean 28.5714
_diffrn_measured_fraction_theta_full 0.994
_diffrn_measured_fraction_theta_max 0.993
_diffrn_measurement_device
;
Saturn724+ (2x2 bin mode)
;
_diffrn_measurement_device_details
;
AFC10: Fixed Chi 2 circle
;
_diffrn_measurement_device_type 'Saturn724+ CCD'
_diffrn_measurement_method '\w scans at fixed \c = 45\%'
_diffrn_orient_matrix_type d*Trek
_diffrn_orient_matrix_UB_11 0.0941
_diffrn_orient_matrix_UB_12 0.0347
_diffrn_orient_matrix_UB_13 -0.0142
_diffrn_orient_matrix_UB_21 0.0238
_diffrn_orient_matrix_UB_22 -0.1024
_diffrn_orient_matrix_UB_23 0.0062
_diffrn_orient_matrix_UB_31 -0.0478
_diffrn_orient_matrix_UB_32 0.0238
_diffrn_orient_matrix_UB_33 -0.0891
_diffrn_radiation_detector CCD
_diffrn_radiation_monochromator 'Graphite Monochromator'
_diffrn_radiation_type MoK\a
_diffrn_radiation_wavelength 0.71073
_diffrn_reflns_av_R_equivalents 0.0288
_diffrn_reflns_av_unetI/netI 0.0271
_diffrn_reflns_Laue_measured_fraction_full 0.994
_diffrn_reflns_Laue_measured_fraction_max 0.993
_diffrn_reflns_limit_h_max 13
_diffrn_reflns_limit_h_min -12
_diffrn_reflns_limit_k_max 13
_diffrn_reflns_limit_k_min -13
_diffrn_reflns_limit_l_max 14
_diffrn_reflns_limit_l_min -14
_diffrn_reflns_number 13003
_diffrn_reflns_point_group_measured_fraction_full 0.994
_diffrn_reflns_point_group_measured_fraction_max 0.993
_diffrn_reflns_theta_full 26.000
_diffrn_reflns_theta_max 27.495
_diffrn_reflns_theta_min 2.598
_diffrn_source 'Sealed Tube'
_diffrn_source_current 30.0000
_diffrn_source_power 1.5000
_diffrn_source_voltage 50.0000
_exptl_absorpt_coefficient_mu 0.198
_exptl_absorpt_correction_T_max 1.0000
_exptl_absorpt_correction_T_min 0.8712
_exptl_absorpt_correction_type multi-scan
_exptl_absorpt_process_details 'CrystalClear (Rigaku Inc., 2007)'
_exptl_crystal_colour Colorless
_exptl_crystal_density_diffrn 1.385
_exptl_crystal_description plate
_exptl_crystal_F_000 452
_exptl_crystal_size_max 0.47
_exptl_crystal_size_mid 0.32
_exptl_crystal_size_min 0.08
_refine_diff_density_max 0.301
_refine_diff_density_min -0.207
_refine_diff_density_rms 0.040
_refine_ls_extinction_method none
_refine_ls_goodness_of_fit_ref 1.109
_refine_ls_hydrogen_treatment mixed
_refine_ls_matrix_type full
_refine_ls_number_parameters 279
_refine_ls_number_reflns 4711
_refine_ls_number_restraints 0
_refine_ls_restrained_S_all 1.109
_refine_ls_R_factor_all 0.0470
_refine_ls_R_factor_gt 0.0428
_refine_ls_shift/su_max 0.000
_refine_ls_shift/su_mean 0.000
_refine_ls_structure_factor_coef Fsqd
_refine_ls_weighting_details 'w=1/[\s^2^(Fo^2^)+(0.0349P)^2^+0.3791P] where P=(Fo^2^+2Fc^2^)/3'
_refine_ls_weighting_scheme calc
_refine_ls_wR_factor_gt 0.0939
_refine_ls_wR_factor_ref 0.0959
_reflns_Friedel_coverage 0.000
_reflns_number_gt 4385
_reflns_number_total 4711
_reflns_threshold_expression 'I > 2\s(I)'
_cod_data_source_file ol5b02322_si_002.cif
_cod_data_source_block sa3715
_cod_original_cell_volume 1031.8(4)
_cod_database_code 1555296
_shelxl_version_number 2013-4
_shelx_space_group_comment
;
The symmetry employed for this shelxl refinement is uniquely defined
by the following loop, which should always be used as a source of
symmetry information in preference to the above space-group names.
They are only intended as comments.
;
_diffrn_number_total 4717
_olex2_refinement_description
;
1. Fixed Uiso
 At 1.2 times of:
  All C(H) groups, All C(H,H) groups
2.a Secondary CH2 refined with riding coordinates:
 C3(H3A,H3B), C4(H4A,H4B), C5(H5A,H5B), C7(H7A,H7B), C15(H15A,H15B)
2.b Aromatic/amide H refined with riding coordinates:
 C9(H9), C10(H10), C11(H11), C12(H12), C13(H13), C17(H17), C18(H18), C19(H19),
 C20(H20), C21(H21)
;

loop_
_space_group_symop_operation_xyz
'x, y, z'
'-x, -y, -z'

loop_
_atom_site_label
_atom_site_type_symbol
_atom_site_fract_x
_atom_site_fract_y
_atom_site_fract_z
_atom_site_U_iso_or_equiv
_atom_site_adp_type
_atom_site_occupancy
_atom_site_site_symmetry_order
_atom_site_calc_flag
_atom_site_refinement_flags_posn
S1 S -0.21005(4) -0.36380(4) 1.02312(4) 0.03720(12) Uani 1 1 d .
O1 O -0.05886(11) -0.11621(11) 0.60599(10) 0.0322(2) Uani 1 1 d .
O2 O -0.09157(10) 0.01150(10) 0.77911(10) 0.0272(2) Uani 1 1 d .
O3 O 0.04172(12) 0.16619(12) 0.83092(10) 0.0358(3) Uani 1 1 d .
O4 O 0.14658(11) 0.24354(11) 0.60304(10) 0.0304(2) Uani 1 1 d .
O5 O 0.20710(11) -0.22726(12) 0.71933(11) 0.0348(3) Uani 1 1 d .
O6 O 0.25932(10) -0.25087(11) 0.91594(11) 0.0309(2) Uani 1 1 d .
N1 N 0.02333(13) 0.07111(13) 0.68458(12) 0.0284(3) Uani 1 1 d .
N2 N 0.04526(12) -0.19188(13) 0.90086(12) 0.0247(2) Uani 1 1 d .
C1 C -0.06585(14) -0.14023(14) 0.83495(13) 0.0227(3) Uani 1 1 d .
C2 C -0.04990(14) -0.19757(15) 0.72127(14) 0.0250(3) Uani 1 1 d .
C3 C -0.04683(17) -0.35407(16) 0.76768(16) 0.0329(3) Uani 1 1 d .
H3A H 0.0275 -0.4035 0.8132 0.039 Uiso 1 1 calc R
H3B H -0.0322 -0.3782 0.6876 0.039 Uiso 1 1 calc R
C4 C -0.18093(18) -0.39985(17) 0.86833(18) 0.0395(4) Uani 1 1 d .
H4A H -0.1794 -0.4999 0.8941 0.047 Uiso 1 1 calc R
H4B H -0.2548 -0.3503 0.8223 0.047 Uiso 1 1 calc R
C5 C -0.20004(15) -0.17758(15) 0.94139(14) 0.0274(3) Uani 1 1 d .
H5A H -0.2742 -0.1314 0.8951 0.033 Uiso 1 1 calc R
H5B H -0.2111 -0.1411 1.0125 0.033 Uiso 1 1 calc R
C6 C 0.06674(15) 0.16085(14) 0.71732(14) 0.0254(3) Uani 1 1 d .
C7 C 0.20656(18) 0.33988(17) 0.62614(16) 0.0357(4) Uani 1 1 d .
H7A H 0.2720 0.2878 0.6829 0.043 Uiso 1 1 calc R
H7B H 0.1370 0.3936 0.6737 0.043 Uiso 1 1 calc R
C8 C 0.27491(16) 0.43669(15) 0.48696(15) 0.0300(3) Uani 1 1 d .
C9 C 0.41469(17) 0.42223(17) 0.44503(17) 0.0348(3) Uani 1 1 d .
H9 H 0.4662 0.3516 0.5034 0.042 Uiso 1 1 calc R
C10 C 0.47889(18) 0.51183(18) 0.31684(18) 0.0397(4) Uani 1 1 d .
H10 H 0.5730 0.5025 0.2904 0.048 Uiso 1 1 calc R
C11 C 0.40323(19) 0.61452(18) 0.22894(18) 0.0408(4) Uani 1 1 d .
H11 H 0.4463 0.6734 0.1422 0.049 Uiso 1 1 calc R
C12 C 0.2640(2) 0.63056(19) 0.26880(19) 0.0449(4) Uani 1 1 d .
H12 H 0.2131 0.7000 0.2090 0.054 Uiso 1 1 calc R
C13 C 0.19972(17) 0.54307(18) 0.39818(18) 0.0399(4) Uani 1 1 d .
H13 H 0.1057 0.5556 0.4258 0.048 Uiso 1 1 calc R
C14 C 0.17399(14) -0.22158(14) 0.83297(14) 0.0254(3) Uani 1 1 d .
C15 C 0.40175(15) -0.27549(17) 0.85351(18) 0.0349(3) Uani 1 1 d .
H15A H 0.4118 -0.3118 0.7825 0.042 Uiso 1 1 calc R
H15B H 0.4477 -0.3459 0.9238 0.042 Uiso 1 1 calc R
C16 C 0.46654(15) -0.14261(16) 0.78982(16) 0.0303(3) Uani 1 1 d .
C17 C 0.43530(16) -0.04934(17) 0.85716(18) 0.0353(3) Uani 1 1 d .
H17 H 0.3706 -0.0668 0.9405 0.042 Uiso 1 1 calc R
C18 C 0.49995(18) 0.06961(18) 0.8009(2) 0.0420(4) Uani 1 1 d .
H18 H 0.4784 0.1317 0.8466 0.050 Uiso 1 1 calc R
C19 C 0.59652(18) 0.09636(19) 0.6771(2) 0.0444(4) Uani 1 1 d .
H19 H 0.6406 0.1756 0.6401 0.053 Uiso 1 1 calc R
C20 C 0.62728(18) 0.0052(2) 0.60850(18) 0.0436(4) Uani 1 1 d .
H20 H 0.6913 0.0235 0.5246 0.052 Uiso 1 1 calc R
C21 C 0.56227(17) -0.11417(19) 0.66510(17) 0.0381(4) Uani 1 1 d .
H21 H 0.5833 -0.1755 0.6187 0.046 Uiso 1 1 calc R
H2 H 0.0338(18) -0.1845(19) 0.977(2) 0.036(5) Uiso 1 1 d .
H1 H 0.0241(19) 0.090(2) 0.599(2) 0.043(5) Uiso 1 1 d .

loop_
_atom_site_aniso_label
_atom_site_aniso_U_11
_atom_site_aniso_U_22
_atom_site_aniso_U_33
_atom_site_aniso_U_23
_atom_site_aniso_U_13
_atom_site_aniso_U_12
S1 0.0407(2) 0.0305(2) 0.0279(2) -0.00023(15) -0.00063(16) -0.01215(16)
O1 0.0433(6) 0.0361(6) 0.0180(5) -0.0063(4) -0.0071(4) -0.0136(5)
O2 0.0319(5) 0.0223(5) 0.0226(5) -0.0051(4) -0.0017(4) -0.0074(4)
O3 0.0492(7) 0.0423(6) 0.0207(5) -0.0152(5) -0.0019(5) -0.0159(5)
O4 0.0441(6) 0.0300(5) 0.0199(5) -0.0093(4) -0.0017(4) -0.0171(5)
O5 0.0326(6) 0.0481(7) 0.0256(5) -0.0194(5) 0.0001(4) -0.0066(5)
O6 0.0263(5) 0.0384(6) 0.0317(5) -0.0162(5) -0.0073(4) -0.0043(4)
N1 0.0406(7) 0.0291(6) 0.0151(6) -0.0061(5) -0.0006(5) -0.0155(5)
N2 0.0265(6) 0.0323(6) 0.0156(5) -0.0096(5) -0.0035(5) -0.0050(5)
C1 0.0268(7) 0.0215(6) 0.0177(6) -0.0053(5) -0.0043(5) -0.0044(5)
C2 0.0258(7) 0.0298(7) 0.0200(6) -0.0090(5) -0.0033(5) -0.0080(5)
C3 0.0443(9) 0.0289(7) 0.0286(7) -0.0129(6) -0.0088(7) -0.0061(6)
C4 0.0491(10) 0.0284(8) 0.0412(9) -0.0067(7) -0.0130(8) -0.0143(7)
C5 0.0274(7) 0.0277(7) 0.0221(7) -0.0061(5) -0.0022(6) -0.0058(6)
C6 0.0316(7) 0.0236(6) 0.0198(6) -0.0075(5) -0.0049(5) -0.0038(5)
C7 0.0474(9) 0.0385(8) 0.0293(8) -0.0143(7) -0.0071(7) -0.0192(7)
C8 0.0383(8) 0.0286(7) 0.0287(7) -0.0131(6) -0.0065(6) -0.0118(6)
C9 0.0376(8) 0.0312(8) 0.0399(9) -0.0154(7) -0.0107(7) -0.0060(6)
C10 0.0373(9) 0.0420(9) 0.0451(10) -0.0244(8) 0.0022(7) -0.0149(7)
C11 0.0571(11) 0.0353(8) 0.0329(8) -0.0140(7) 0.0008(8) -0.0229(8)
C12 0.0561(11) 0.0348(9) 0.0389(9) -0.0044(7) -0.0150(8) -0.0095(8)
C13 0.0348(9) 0.0405(9) 0.0409(9) -0.0109(7) -0.0080(7) -0.0084(7)
C14 0.0286(7) 0.0246(7) 0.0225(7) -0.0081(5) -0.0035(5) -0.0069(5)
C15 0.0257(7) 0.0353(8) 0.0472(9) -0.0214(7) -0.0078(7) 0.0003(6)
C16 0.0242(7) 0.0340(8) 0.0350(8) -0.0137(6) -0.0128(6) 0.0010(6)
C17 0.0319(8) 0.0361(8) 0.0390(9) -0.0172(7) -0.0064(7) -0.0030(6)
C18 0.0412(9) 0.0373(9) 0.0525(11) -0.0194(8) -0.0138(8) -0.0055(7)
C19 0.0376(9) 0.0369(9) 0.0533(11) -0.0043(8) -0.0185(8) -0.0088(7)
C20 0.0342(9) 0.0531(11) 0.0333(9) -0.0061(8) -0.0076(7) -0.0069(8)
C21 0.0339(8) 0.0475(10) 0.0347(8) -0.0181(7) -0.0095(7) -0.0016(7)

loop_
_atom_type_symbol
_atom_type_description
_atom_type_scat_dispersion_real
_atom_type_scat_dispersion_imag
_atom_type_scat_source
C C 0.0033 0.0016 'International Tables Vol C Tables 4.2.6.8 and 6.1.1.4'
H H 0.0000 0.0000 'International Tables Vol C Tables 4.2.6.8 and 6.1.1.4'
N N 0.0061 0.0033 'International Tables Vol C Tables 4.2.6.8 and 6.1.1.4'
O O 0.0106 0.0060 'International Tables Vol C Tables 4.2.6.8 and 6.1.1.4'
S S 0.1246 0.1234 'International Tables Vol C Tables 4.2.6.8 and 6.1.1.4'

loop_
_geom_angle_atom_site_label_1
_geom_angle_atom_site_label_2
_geom_angle_atom_site_label_3
_geom_angle
C5 S1 C4 98.33(7)
N1 O2 C1 111.48(10)
C6 O4 C7 114.70(11)
C14 O6 C15 115.31(12)
C6 N1 O2 114.52(11)
C14 N2 C1 122.59(12)
O2 C1 C2 110.17(10)
O2 C1 C5 101.13(11)
N2 C1 O2 112.50(11)
N2 C1 C2 112.89(11)
N2 C1 C5 111.06(11)
C5 C1 C2 108.42(11)
O1 C2 C1 119.45(13)
O1 C2 C3 122.78(13)
C3 C2 C1 116.98(11)
C2 C3 C4 110.04(13)
C3 C4 S1 111.55(11)
C1 C5 S1 113.54(10)
O3 C6 O4 124.32(13)
O3 C6 N1 126.46(13)
O4 C6 N1 109.20(11)
O4 C7 C8 107.58(12)
C9 C8 C7 120.28(15)
C9 C8 C13 118.76(15)
C13 C8 C7 120.96(15)
C8 C9 C10 120.71(16)
C11 C10 C9 119.88(16)
C10 C11 C12 120.25(16)
C11 C12 C13 119.93(17)
C12 C13 C8 120.43(16)
O5 C14 O6 124.99(13)
O5 C14 N2 125.76(14)
O6 C14 N2 109.17(12)
O6 C15 C16 111.47(12)
C17 C16 C15 120.74(14)
C21 C16 C15 120.21(14)
C21 C16 C17 119.00(15)
C18 C17 C16 120.42(16)
C19 C18 C17 120.18(17)
C20 C19 C18 119.88(17)
C19 C20 C21 119.84(17)
C16 C21 C20 120.67(16)

loop_
_geom_bond_atom_site_label_1
_geom_bond_atom_site_label_2
_geom_bond_distance
S1 C4 1.8076(18)
S1 C5 1.7993(15)
O1 C2 1.2041(17)
O2 N1 1.4029(15)
O2 C1 1.4421(16)
O3 C6 1.2100(17)
O4 C6 1.3475(17)
O4 C7 1.4533(17)
O5 C14 1.2059(17)
O6 C14 1.3528(17)
O6 C15 1.4477(18)
N1 C6 1.3505(18)
N2 C1 1.4256(18)
N2 C14 1.3586(19)
C1 C2 1.5474(19)
C1 C5 1.5376(19)
C2 C3 1.506(2)
C3 C4 1.533(2)
C7 C8 1.499(2)
C8 C9 1.383(2)
C8 C13 1.391(2)
C9 C10 1.387(2)
C10 C11 1.375(3)
C11 C12 1.376(3)
C12 C13 1.386(2)
C15 C16 1.504(2)
C16 C17 1.389(2)
C16 C21 1.385(2)
C17 C18 1.385(2)
C18 C19 1.383(3)
C19 C20 1.381(3)
C20 C21 1.390(3)

loop_
_geom_hbond_atom_site_label_D
_geom_hbond_atom_site_label_H
_geom_hbond_atom_site_label_A
_geom_hbond_distance_DH
_geom_hbond_distance_HA
_geom_hbond_distance_DA
_geom_hbond_angle_DHA
_geom_hbond_site_symmetry_A
N2 H2 O3 0.837(19) 2.079(19) 2.8996(16) 166.6(17) 2_557
N1 H1 O1 0.87(2) 2.06(2) 2.9183(17) 170.3(18) 2_556

loop_
_geom_torsion_atom_site_label_1
_geom_torsion_atom_site_label_2
_geom_torsion_atom_site_label_3
_geom_torsion_atom_site_label_4
_geom_torsion
O1 C2 C3 C4 -107.78(16)
O2 N1 C6 O3 20.7(2)
O2 N1 C6 O4 -160.77(11)
O2 C1 C2 O1 0.49(18)
O2 C1 C2 C3 -169.63(12)
O2 C1 C5 S1 175.00(9)
O4 C7 C8 C9 -107.06(16)
O4 C7 C8 C13 73.45(18)
O6 C15 C16 C17 41.2(2)
O6 C15 C16 C21 -141.21(14)
N1 O2 C1 N2 57.07(14)
N1 O2 C1 C2 -69.84(13)
N1 O2 C1 C5 175.62(10)
N2 C1 C2 O1 -126.21(14)
N2 C1 C2 C3 63.66(16)
N2 C1 C5 S1 -65.42(13)
C1 O2 N1 C6 -122.38(13)
C1 N2 C14 O5 -10.8(2)
C1 N2 C14 O6 172.19(12)
C1 C2 C3 C4 61.99(17)
C2 C1 C5 S1 59.15(13)
C2 C3 C4 S1 -61.63(15)
C4 S1 C5 C1 -56.80(12)
C5 S1 C4 C3 56.70(13)
C5 C1 C2 O1 110.31(14)
C5 C1 C2 C3 -59.81(16)
C6 O4 C7 C8 -172.08(13)
C7 O4 C6 O3 2.0(2)
C7 O4 C6 N1 -176.60(13)
C7 C8 C9 C10 -179.59(14)
C7 C8 C13 C12 -178.98(15)
C8 C9 C10 C11 -1.3(2)
C9 C8 C13 C12 1.5(2)
C9 C10 C11 C12 1.3(2)
C10 C11 C12 C13 0.1(3)
C11 C12 C13 C8 -1.6(3)
C13 C8 C9 C10 -0.1(2)
C14 O6 C15 C16 93.29(15)
C14 N2 C1 O2 -92.91(15)
C14 N2 C1 C2 32.54(17)
C14 N2 C1 C5 154.54(13)
C15 O6 C14 O5 6.9(2)
C15 O6 C14 N2 -176.06(11)
C15 C16 C17 C18 177.05(15)
C15 C16 C21 C20 -177.05(14)
C16 C17 C18 C19 -0.1(3)
C17 C16 C21 C20 0.6(2)
C17 C18 C19 C20 0.8(3)
C18 C19 C20 C21 -0.8(3)
C19 C20 C21 C16 0.1(2)
C21 C16 C17 C18 -0.6(2)
